data_2000083
loop_
_publ_author_name
'Averbuch-Pouchot, M. T.'
'Durif, A.'

_publ_section_title
;
 Crystal chemistry of cyclo-hexaphosphates. VII. Structure of
 tris(ethylenediammonium) cyclo-hexaphosphate tellurate dihydrate
;
_journal_issue 11
_journal_name_full
;
 Acta Crystallographica, Section C: Crystal Structure Communications
;
_journal_page_first 2236
_journal_page_last 2238
_journal_paper_doi 10.1107/s0108270190003201
_journal_volume 46
_journal_year 1990
_chemical_formula_sum 'C6 H46 N6 O32 P6 Te2'
_space_group_IT_number 2
_symmetry_cell_setting triclinic
_symmetry_Int_Tables_number 2
_symmetry_space_group_name_Hall '-P 1'
_symmetry_space_group_name_H-M 'P -1'
_cell_angle_alpha 90.90(5)
_cell_angle_beta 92.97(5)
_cell_angle_gamma 116.82(5)
_cell_formula_units_Z 1
_cell_length_a 10.945(3)
_cell_length_b 11.252(3)
_cell_length_c 8.042(7)
_cell_volume 881.822
_diffrn_ambient_temperature ?
_exptl_crystal_density_diffrn 2.168
_refine_ls_R_factor_gt 0.022
_refine_ls_wR_factor_gt 0.022
_cod_database_code 2000083

loop_
_symmetry_equiv_pos_site_id
_symmetry_equiv_pos_as_xyz
1 x,y,z
2 -x,-y,-z

loop_
_atom_site_label
_atom_site_type_symbol
_atom_site_fract_x
_atom_site_fract_y
_atom_site_fract_z
Te1 Te 0.00000 0.00000 0.00000
Te2 Te 0.00000 0.50000 0.00000
P1 P 0.77337(5) 0.76346(5) 0.50832(7)
P2 P 0.68618(4) 0.47601(5) 0.48975(7)
P3 P 0.54099(5) 0.77259(5) 0.66419(7)
O1 O -0.0127(2) 0.0551(2) -0.2194(2)
O2 O 0.1899(2) 0.0407(2) -0.0193(2)
O3 O -0.0515(2) -0.1798(2) -0.0793(2)
O4 O -0.0525(2) 0.5446(2) -0.2108(2)
O5 O -0.1820(2) 0.4419(2) 0.0693(2)
O6 O -0.0572(2) 0.3221(2) -0.0938(2)
O7 O 0.6921(1) 0.7828(1) 0.6582(2)
O8 O 0.6802(2) 0.6117(1) 0.4425(2)
O9 O 0.9060(1) 0.7781(2) 0.5844(2)
O10 O 0.7677(2) 0.8448(2) 0.3661(2)
O11 O 0.4543(2) 0.6178(2) 0.6145(3)
O12 O 0.8023(1) 0.4686(2) 0.4103(2)
O13 O 0.6761(2) 0.4566(2) 0.6717(2)
O14 O 0.5248(2) 0.7929(2) 0.8436(2)
O15 O 0.5160(2) 0.8565(2) 0.5419(3)
O16 O 0.3657(3) 0.8675(3) 0.0654(4)
N1 N 0.5445(2) 0.6598(2) 0.1221(3)
N2 N 0.9103(2) 0.2975(2) 0.5504(3)
N3 N 0.6386(2) 0.0221(2) 0.2769(3)
C1 C 0.5673(3) 0.5535(3) 0.0378(3)
C2 C 0.7916(2) 0.1644(2) 0.5108(3)
C3 C 0.7626(2) 0.1468(2) 0.3233(3)
H1 H 0.053(4) 0.061(4) -0.273(5)
H2 H 0.241(3) 0.089(3) 0.044(5)
H3 H -0.062(3) -0.177(3) -0.190(4)
H4 H -0.131(3) 0.521(3) -0.213(4)
H5 H -0.170(4) 0.452(4) 0.168(5)
H6 H -0.029(3) 0.285(3) -0.030(4)
H7 H 0.527(3) 0.700(3) 0.047(4)
H8 H 0.619(3) 0.712(3) 0.181(4)
H9 H 0.477(3) 0.629(3) 0.191(4)
H10 H 0.938(4) 0.316(3) 0.661(5)
H11 H 0.895(3) 0.367(3) 0.506(4)
H12 H 0.994(3) 0.306(3) 0.506(4)
H13 H 0.566(4) 0.027(3) 0.313(5)
H14 H 0.623(4) 0.030(3) 0.160(5)
H15 H 0.654(3) -0.038(3) 0.319(5)
H16 H 0.627(3) 0.595(3) -0.043(4)
H17 H 0.616(3) 0.523(3) 0.112(4)
H18 H 0.714(3) 0.156(3) 0.562(4)
H19 H 0.817(3) 0.100(3) 0.556(4)
H20 H 0.752(3) 0.221(3) 0.282(4)
H21 H 0.840(3) 0.160(3) 0.268(4)
H22 H 0.409(4) 0.823(4) 0.000(5)
H23 H 0.297(4) 0.789(4) 0.053(5)
O1A O 0.0127(2) -0.0551(2) 0.2194(2)
O2A O -0.1899(2) -0.0407(2) 0.0193(2)
O3A O 0.0515(2) 0.1798(2) 0.0793(2)
H1A H -0.053(4) -0.061(4) 0.273(5)
H2A H -0.241(3) -0.089(3) -0.044(5)
H3A H 0.062(3) 0.177(3) 0.190(4)
O4A* O 0.0525(2) 0.4554(2) 0.2108(2)
O5A* O 0.1820(2) 0.5581(2) -0.0693(2)
O6A* O 0.0572(2) 0.6779(2) 0.0938(2)
H4A* H 0.131(3) 0.479(3) 0.213(4)
H5A* H 0.170(4) 0.548(4) -0.168(5)
H6A* H 0.029(3) 0.715(3) 0.030(4)
O11A* O 0.5457(2) 0.3822(2) 0.3855(3)
P2A* P 0.31382(4) 0.52399(5) 0.51025(7)
P3A* P 0.45901(5) 0.22741(5) 0.33581(7)
O8A* O 0.3198(2) 0.3883(1) 0.5575(2)
O12A* O 0.1977(1) 0.5314(2) 0.5897(2)
O13A* O 0.3239(2) 0.5434(2) 0.3283(2)
O7A* O 0.3079(1) 0.2172(1) 0.3418(2)
O14A* O 0.4752(2) 0.2071(2) 0.1564(2)
O15A* O 0.4840(2) 0.1435(2) 0.4581(3)
P1A* P 0.22663(5) 0.23654(5) 0.49168(7)
O9A* O 0.0940(1) 0.2219(2) 0.4156(2)
O10A* O 0.2323(2) 0.1552(2) 0.6339(2)
C1A* C 0.4327(3) 0.4465(3) -0.0378(3)
N1A* N 0.4555(2) 0.3402(2) -0.1221(3)
H16A* H 0.373(3) 0.405(3) 0.043(4)
H17A* H 0.384(3) 0.477(3) -0.112(4)
H7A* H 0.473(3) 0.300(3) -0.047(4)
H8A* H 0.381(3) 0.288(3) -0.181(4)
H9A* H 0.523(3) 0.371(3) -0.191(4)

loop_
_atom_type_symbol
_atom_type_radius_bond
C 0.68
H 0.23
N 0.68
O 0.68
P 1.05
Te 1.47
